data_9007887
loop_
_publ_author_name
'Kohlmann, M.'
'Sowa, H.'
'Reithmayer, K.'
'Schulz, H.'
'Kruger, R. R.'
'Abriel, W.'

_publ_section_title
;Structure of a Y(1-x)(Gd,Dy,Er)xPO4*2H2O microcrystal using synchrotron
 radiation Note: anisoU's taken from ICSD Note: isostructural with gypsum
;
_journal_name_full 'Acta Crystallographica, Section C'
_journal_page_first 1651
_journal_page_last 1652
_journal_paper_doi 10.1107/S0108270194000806
_journal_volume 50
_journal_year 1994
_chemical_compound_source Synthetic
_chemical_formula_sum 'Dy0.028 Er0.018 Gd0.007 H4 O6 P Y0.947'
_chemical_name_mineral Churchite-(Y)
_space_group_IT_number 15
_symmetry_space_group_name_Hall '-I 2ya'
_symmetry_space_group_name_H-M 'I 1 2/a 1'
_cell_angle_alpha 90
_cell_angle_beta 117.83
_cell_angle_gamma 90
_cell_formula_units_Z 4
_cell_length_a 5.578
_cell_length_b 15.006
_cell_length_c 6.275
_cell_volume 464.488
_database_code_amcsd 0010295
_exptl_crystal_density_diffrn 3.201
_cod_original_formula_sum '(Y.947 Dy.028 Er.018 Gd.007) P O6 H4'
_cod_database_code 9007887

loop_
_space_group_symop_operation_xyz
x,y,z
1/2+x,1/2+y,1/2+z
1/2-x,y,-z
-x,1/2+y,1/2-z
1/2+x,-y,z
+x,1/2-y,1/2+z
-x,-y,-z
1/2-x,1/2-y,1/2-z

loop_
_atom_site_aniso_label
_atom_site_aniso_U_11
_atom_site_aniso_U_22
_atom_site_aniso_U_33
_atom_site_aniso_U_12
_atom_site_aniso_U_13
_atom_site_aniso_U_23
Y 0.00380 0.00780 0.00610 0.00000 0.00000 0.00000
Dy 0.00380 0.00780 0.00610 0.00000 0.00000 0.00000
Er 0.00380 0.00780 0.00610 0.00000 0.00000 0.00000
Gd 0.00380 0.00780 0.00610 0.00000 0.00000 0.00000
P 0.00900 0.01300 0.01700 0.00000 0.00400 0.00000
O1 0.01800 0.02600 0.01700 -0.00600 0.00400 0.00300
O2 0.00800 0.02200 0.01500 -0.00200 -0.00100 0.00200
Wat3 0.02200 0.01800 0.02500 0.00300 0.01200 -0.00400

loop_
_atom_site_label
_atom_site_fract_x
_atom_site_fract_y
_atom_site_fract_z
_atom_site_occupancy
_atom_site_U_iso_or_equiv
_atom_site_type_symbol
_atom_site_attached_hydrogens
Y 0.25000 0.82890 0.00000 0.94700 0.00590 Y 0
Dy 0.25000 0.82890 0.00000 0.02800 0.00590 Dy 0
Er 0.25000 0.82890 0.00000 0.01800 0.00590 Er 0
Gd 0.25000 0.82890 0.00000 0.00700 0.00590 Gd 0
P 0.25000 0.33070 0.00000 1.00000 0.01300 P 0
O1 0.30200 0.38570 0.22400 1.00000 0.02000 O 0
O2 0.50600 0.27140 0.08400 1.00000 0.01500 O 0
Wat3 0.63000 0.06800 0.21800 1.00000 0.02200 O 2

loop_
_cod_changelog_entry_id
_cod_changelog_entry_author
_cod_changelog_entry_date
_cod_changelog_entry_text
1
;cod-tools version 3.8.0
Id: cif_guess_AMCSD_atom_types 9574 2023-05-10 09:00:05Z saulius
;
2023-05-10T18:51:05+03:00
;Derived atom types and hydrogen counts
from atom names that follow the AMCSD naming convention
(Wat == water, O-H == hydroxyl).
;

loop_
_cod_related_entry_id
_cod_related_entry_database
_cod_related_entry_code
1 AMCSD 0010295
